data_4304567
loop_
_publ_author_name
'Danfeng Weng'
'Weihua Mu'
'Xiangjun Zheng'
'Decai Fang'
'Linpei Jin'

_publ_section_title
;
Hydrothermal In Situ Synthesis and Characterization of Cu(II) Complexes
;
_journal_name_full 'Inorganic Chemistry'
_journal_page_first 1249
_journal_page_last 1251
_journal_paper_doi 10.1021/ic702107e
_journal_volume 47
_journal_year 2008
_chemical_formula_sum 'C17 H14 Cu1.5 N5 O8'
_chemical_formula_weight 511.64
_chemical_name_systematic
; 
 ? 
;
_space_group_IT_number 2
_symmetry_cell_setting triclinic
_symmetry_space_group_name_Hall '-P 1'
_symmetry_space_group_name_H-M 'P -1'
_atom_sites_solution_hydrogens geom
_atom_sites_solution_primary direct
_atom_sites_solution_secondary difmap
_audit_creation_method SHELXL-97
_cell_angle_alpha 100.519(3)
_cell_angle_beta 107.988(3)
_cell_angle_gamma 106.490(3)
_cell_formula_units_Z 2
_cell_length_a 8.2515(17)
_cell_length_b 10.377(2)
_cell_length_c 12.503(2)
_cell_measurement_reflns_used 2144
_cell_measurement_temperature 294(2)
_cell_measurement_theta_max 26.30
_cell_measurement_theta_min 2.79
_cell_volume 932.5(3)
_computing_cell_refinement 'Bruker SMART'
_computing_data_collection 'Bruker SMART'
_computing_data_reduction 'Bruker SAINT'
_computing_molecular_graphics 'Bruker SHELXTL'
_computing_publication_material 'Bruker SHELXTL'
_computing_structure_refinement 'SHELXL-97 (Sheldrick, 1997)'
_computing_structure_solution 'SHELXS-97 (Sheldrick, 1990)'
_diffrn_ambient_temperature 294(2)
_diffrn_measured_fraction_theta_full 0.974
_diffrn_measured_fraction_theta_max 0.974
_diffrn_measurement_device_type 'CCD area detector'
_diffrn_measurement_method 'phi and omega scans'
_diffrn_radiation_monochromator graphite
_diffrn_radiation_source 'fine-focus sealed tube'
_diffrn_radiation_type MoK\a
_diffrn_radiation_wavelength 0.71073
_diffrn_reflns_av_R_equivalents 0.0184
_diffrn_reflns_av_sigmaI/netI 0.0423
_diffrn_reflns_limit_h_max 10
_diffrn_reflns_limit_h_min -8
_diffrn_reflns_limit_k_max 11
_diffrn_reflns_limit_k_min -12
_diffrn_reflns_limit_l_max 12
_diffrn_reflns_limit_l_min -15
_diffrn_reflns_number 5144
_diffrn_reflns_theta_full 26.38
_diffrn_reflns_theta_max 26.38
_diffrn_reflns_theta_min 1.79
_exptl_absorpt_coefficient_mu 1.787
_exptl_absorpt_correction_T_max 0.836
_exptl_absorpt_correction_T_min 0.742
_exptl_absorpt_correction_type multi-scan
_exptl_absorpt_process_details sadabs
_exptl_crystal_colour green
_exptl_crystal_density_diffrn 1.822
_exptl_crystal_density_method 'not measured'
_exptl_crystal_description block
_exptl_crystal_F_000 517
_exptl_crystal_size_max 0.16
_exptl_crystal_size_mid 0.12
_exptl_crystal_size_min 0.10
_refine_diff_density_max 0.906
_refine_diff_density_min -0.547
_refine_diff_density_rms 0.083
_refine_ls_extinction_method none
_refine_ls_goodness_of_fit_ref 1.028
_refine_ls_hydrogen_treatment mixed
_refine_ls_matrix_type full
_refine_ls_number_parameters 338
_refine_ls_number_reflns 3713
_refine_ls_number_restraints 167
_refine_ls_restrained_S_all 1.115
_refine_ls_R_factor_all 0.0812
_refine_ls_R_factor_gt 0.0473
_refine_ls_shift/su_max 0.001
_refine_ls_shift/su_mean 0.000
_refine_ls_structure_factor_coef Fsqd
_refine_ls_weighting_details 'calc w=1/[\s^2^(Fo^2^)+(0.0703P)^2^+1.0325P] where P=(Fo^2^+2Fc^2^)/3'
_refine_ls_weighting_scheme calc
_refine_ls_wR_factor_gt 0.1173
_refine_ls_wR_factor_ref 0.1414
_reflns_number_gt 2533
_reflns_number_total 3713
_reflns_threshold_expression >2sigma(I)
_cod_data_source_file ic702107e-file003_2.cif
_cod_data_source_block 2
_cod_depositor_comments
;
The following automatic conversions were performed:
'_symmetry_cell_setting' value 'Triclinic' changed to 'triclinic'
according to '/home/saulius/struct/CIF-dictionaries/cif_core.dic'
dictionary named 'cif_core.dic' version 2.4.1 from 2010-06-29.

Automatic conversion script
Id: cif_fix_enum 1527 2010-12-29 10:47:43Z saulius 
;
_cod_original_formula_sum 'C17 H14 Cu1.50 N5 O8'
_cod_database_code 4304567

loop_
_symmetry_equiv_pos_as_xyz
'x, y, z'
'-x, -y, -z'

loop_
_atom_site_label
_atom_site_type_symbol
_atom_site_fract_x
_atom_site_fract_y
_atom_site_fract_z
_atom_site_U_iso_or_equiv
_atom_site_adp_type
_atom_site_occupancy
_atom_site_symmetry_multiplicity
_atom_site_calc_flag
_atom_site_refinement_flags
_atom_site_disorder_assembly
_atom_site_disorder_group
Cu1 Cu 0.5000 0.0000 0.0000 0.0516(3) Uani 1 2 d S . .
Cu2 Cu 0.65456(9) 0.32751(6) 0.45035(5) 0.0463(2) Uani 1 1 d . . .
N1 N 0.8666(6) 0.4727(5) 0.2224(4) 0.0539(11) Uani 1 1 d . . .
N2 N 0.6572(6) 0.2003(5) 0.0808(3) 0.0486(11) Uani 1 1 d . . .
N3 N 0.7206(6) 0.5065(4) 0.5766(3) 0.0450(10) Uani 1 1 d . . .
N4 N 0.4919(6) 0.2475(4) 0.5305(4) 0.0484(10) Uani 1 1 d . . .
O1 O 0.7830(5) 0.4293(4) 0.3705(3) 0.0526(9) Uani 1 1 d . . .
O2 O 0.5496(5) 0.1504(4) 0.3265(3) 0.0545(9) Uani 1 1 d . . .
O3 O 0.4825(5) 0.0055(4) 0.1537(3) 0.0563(10) Uani 1 1 d . . .
O4 O 0.8900(6) 0.2765(4) 0.5694(3) 0.0568(10) Uani 1 1 d D . .
H4A H 0.969(7) 0.357(3) 0.609(5) 0.085 Uiso 1 1 d D . .
H4B H 0.860(9) 0.239(7) 0.619(5) 0.085 Uiso 1 1 d D . .
C1 C 0.6655(7) 0.2411(5) 0.1920(4) 0.0417(11) Uani 1 1 d . . .
C2 C 0.7707(7) 0.3811(5) 0.2648(4) 0.0434(11) Uani 1 1 d . . .
C3 C 0.7502(9) 0.2922(7) 0.0404(5) 0.0614(15) Uani 1 1 d . . .
H3 H 0.7451 0.2657 -0.0361 0.074 Uiso 1 1 calc R . .
C4 C 0.8556(9) 0.4286(6) 0.1135(5) 0.0618(15) Uani 1 1 d . . .
H4 H 0.9214 0.4918 0.0843 0.074 Uiso 1 1 calc R . .
C5 C 0.5607(7) 0.1271(5) 0.2268(4) 0.0431(12) Uani 1 1 d . . .
C6 C 0.8352(8) 0.6352(5) 0.5949(5) 0.0513(13) Uani 1 1 d . . .
H6 H 0.8867 0.6522 0.5400 0.062 Uiso 1 1 calc R . .
C7 C 0.8806(8) 0.7457(6) 0.6950(5) 0.0591(15) Uani 1 1 d . . .
H7 H 0.9582 0.8355 0.7049 0.071 Uiso 1 1 calc R . .
C8 C 0.8094(9) 0.7205(6) 0.7784(5) 0.0615(16) Uani 1 1 d . . .
H8 H 0.8416 0.7928 0.8460 0.074 Uiso 1 1 calc R . .
C9 C 0.6886(8) 0.5860(6) 0.7616(5) 0.0542(14) Uani 1 1 d . . .
C10 C 0.6042(9) 0.5466(7) 0.8413(5) 0.0656(17) Uani 1 1 d . . .
H10 H 0.6335 0.6127 0.9120 0.079 Uiso 1 1 calc R . .
C11 C 0.4841(10) 0.4163(8) 0.8158(5) 0.0676(17) Uani 1 1 d . . .
H11 H 0.4302 0.3951 0.8687 0.081 Uiso 1 1 calc R . .
C12 C 0.4366(8) 0.3094(6) 0.7100(5) 0.0578(14) Uani 1 1 d . . .
C13 C 0.3085(9) 0.1711(7) 0.6751(6) 0.0712(18) Uani 1 1 d . . .
H13 H 0.2459 0.1437 0.7224 0.085 Uiso 1 1 calc R . .
C14 C 0.2764(10) 0.0777(7) 0.5718(7) 0.0741(18) Uani 1 1 d . . .
H14 H 0.1910 -0.0131 0.5483 0.089 Uiso 1 1 calc R . .
C15 C 0.3718(8) 0.1185(6) 0.5019(5) 0.0588(14) Uani 1 1 d . . .
H15 H 0.3506 0.0530 0.4327 0.071 Uiso 1 1 calc R . .
C16 C 0.5229(7) 0.3430(6) 0.6327(4) 0.0474(12) Uani 1 1 d . . .
C17 C 0.6473(7) 0.4811(5) 0.6576(4) 0.0445(12) Uani 1 1 d . . .
N5 N -0.1214(18) 0.8998(15) 0.0828(13) 0.097(4) Uani 0.487(6) 1 d PDU A 1
O5 O -0.1996(14) 0.9717(11) 0.0410(11) 0.079(3) Uani 0.487(6) 1 d PDU A 1
O6 O -0.181(3) 0.7933(16) 0.1020(17) 0.184(6) Uani 0.487(6) 1 d PDU A 1
O7 O 0.0272(18) 0.9155(18) 0.0771(15) 0.169(6) Uani 0.487(6) 1 d PDU A 1
O8 O 0.2356(15) 0.8305(12) 0.2623(10) 0.073(3) Uani 0.487(6) 1 d PU A 1
N5' N 0.0603(14) 0.8044(11) 0.1846(8) 0.072(3) Uani 0.513(6) 1 d PDU A 2
O5' O -0.0573(16) 0.7587(11) 0.0851(8) 0.101(3) Uani 0.513(6) 1 d PDU A 2
O6' O 0.0468(17) 0.8978(12) 0.2507(10) 0.131(5) Uani 0.513(6) 1 d PDU A 2
O7' O 0.1785(17) 0.7585(14) 0.2173(11) 0.097(4) Uani 0.513(6) 1 d PDU A 2
O8' O -0.254(2) 0.898(2) 0.0429(17) 0.145(5) Uani 0.513(6) 1 d PU A 2

loop_
_atom_site_aniso_label
_atom_site_aniso_U_11
_atom_site_aniso_U_22
_atom_site_aniso_U_33
_atom_site_aniso_U_23
_atom_site_aniso_U_13
_atom_site_aniso_U_12
Cu1 0.0685(6) 0.0404(5) 0.0283(4) -0.0063(3) 0.0089(4) 0.0158(4)
Cu2 0.0566(4) 0.0402(4) 0.0322(3) -0.0015(2) 0.0140(3) 0.0143(3)
N1 0.059(3) 0.047(3) 0.041(2) 0.0014(19) 0.016(2) 0.009(2)
N2 0.056(3) 0.050(3) 0.031(2) -0.0004(18) 0.0135(19) 0.017(2)
N3 0.050(2) 0.042(2) 0.035(2) 0.0034(17) 0.0091(18) 0.017(2)
N4 0.050(3) 0.043(2) 0.043(2) 0.0033(19) 0.0124(19) 0.016(2)
O1 0.068(2) 0.0393(19) 0.0305(17) -0.0035(14) 0.0140(16) 0.0061(17)
O2 0.068(2) 0.045(2) 0.0379(19) -0.0017(16) 0.0197(17) 0.0123(18)
O3 0.071(3) 0.038(2) 0.0381(18) -0.0059(15) 0.0142(17) 0.0071(18)
O4 0.058(2) 0.043(2) 0.049(2) 0.0014(17) 0.0075(18) 0.0110(18)
C1 0.046(3) 0.041(3) 0.029(2) -0.0003(19) 0.008(2) 0.016(2)
C2 0.046(3) 0.044(3) 0.033(2) 0.005(2) 0.013(2) 0.013(2)
C3 0.073(4) 0.068(4) 0.038(3) 0.008(3) 0.024(3) 0.021(3)
C4 0.072(4) 0.060(4) 0.047(3) 0.009(3) 0.027(3) 0.014(3)
C5 0.047(3) 0.041(3) 0.032(2) 0.002(2) 0.008(2) 0.017(2)
C6 0.060(3) 0.043(3) 0.044(3) 0.006(2) 0.016(2) 0.020(3)
C7 0.068(4) 0.038(3) 0.057(3) 0.002(2) 0.014(3) 0.016(3)
C8 0.074(4) 0.057(4) 0.046(3) -0.005(3) 0.016(3) 0.032(3)
C9 0.062(3) 0.057(3) 0.042(3) 0.005(2) 0.016(2) 0.031(3)
C10 0.084(4) 0.075(4) 0.043(3) 0.003(3) 0.027(3) 0.043(4)
C11 0.086(5) 0.086(5) 0.058(4) 0.025(3) 0.045(3) 0.049(4)
C12 0.066(4) 0.062(4) 0.059(3) 0.019(3) 0.030(3) 0.035(3)
C13 0.078(5) 0.070(4) 0.086(5) 0.032(4) 0.051(4) 0.030(4)
C14 0.075(5) 0.060(4) 0.096(5) 0.026(4) 0.043(4) 0.024(3)
C15 0.060(4) 0.049(3) 0.064(4) 0.009(3) 0.024(3) 0.020(3)
C16 0.052(3) 0.055(3) 0.041(3) 0.013(2) 0.018(2) 0.029(3)
C17 0.050(3) 0.048(3) 0.036(2) 0.006(2) 0.014(2) 0.025(2)
N5 0.088(6) 0.118(6) 0.108(6) 0.033(5) 0.052(5) 0.054(5)
O5 0.071(6) 0.057(5) 0.117(6) 0.034(5) 0.031(5) 0.035(5)
O6 0.179(9) 0.181(9) 0.151(8) 0.034(7) 0.048(7) 0.035(7)
O7 0.152(9) 0.186(9) 0.147(8) 0.045(7) 0.056(7) 0.032(7)
O8 0.066(5) 0.081(6) 0.059(5) 0.026(4) 0.011(4) 0.018(5)
N5' 0.076(5) 0.078(5) 0.069(5) 0.025(4) 0.030(4) 0.033(4)
O5' 0.106(6) 0.095(6) 0.076(5) 0.019(5) 0.012(5) 0.028(5)
O6' 0.127(8) 0.117(7) 0.131(8) -0.015(6) 0.080(6) 0.018(6)
O7' 0.093(7) 0.115(8) 0.098(7) 0.053(6) 0.036(5) 0.048(6)
O8' 0.132(7) 0.149(7) 0.153(7) 0.020(6) 0.043(6) 0.077(6)

loop_
_atom_type_symbol
_atom_type_description
_atom_type_scat_dispersion_real
_atom_type_scat_dispersion_imag
_atom_type_scat_source
C C 0.0033 0.0016 'International Tables Vol C Tables 4.2.6.8 and 6.1.1.4'
H H 0.0000 0.0000 'International Tables Vol C Tables 4.2.6.8 and 6.1.1.4'
N N 0.0061 0.0033 'International Tables Vol C Tables 4.2.6.8 and 6.1.1.4'
O O 0.0106 0.0060 'International Tables Vol C Tables 4.2.6.8 and 6.1.1.4'
Cu Cu 0.3201 1.2651 'International Tables Vol C Tables 4.2.6.8 and 6.1.1.4'

loop_
_geom_angle_atom_site_label_1
_geom_angle_atom_site_label_2
_geom_angle_atom_site_label_3
_geom_angle
_geom_angle_site_symmetry_1
_geom_angle_site_symmetry_3
_geom_angle_publ_flag
O3 Cu1 O3 180.0 2_655 . ?
O3 Cu1 N2 96.98(16) 2_655 . ?
O3 Cu1 N2 83.02(16) . . ?
O3 Cu1 N2 83.02(16) 2_655 2_655 ?
O3 Cu1 N2 96.98(16) . 2_655 ?
N2 Cu1 N2 180.0 . 2_655 ?
O1 Cu2 O2 94.63(15) . . ?
O1 Cu2 N4 168.28(17) . . ?
O2 Cu2 N4 90.58(16) . . ?
O1 Cu2 N3 91.09(16) . . ?
O2 Cu2 N3 170.46(17) . . ?
N4 Cu2 N3 82.44(17) . . ?
O1 Cu2 O4 98.87(16) . . ?
O2 Cu2 O4 95.81(15) . . ?
N4 Cu2 O4 91.02(16) . . ?
N3 Cu2 O4 90.83(15) . . ?
C4 N1 C2 118.5(5) . . ?
C3 N2 C1 119.4(5) . . ?
C3 N2 Cu1 128.8(3) . . ?
C1 N2 Cu1 111.8(4) . . ?
C6 N3 C17 119.2(4) . . ?
C6 N3 Cu2 129.1(4) . . ?
C17 N3 Cu2 111.3(3) . . ?
C15 N4 C16 118.5(5) . . ?
C15 N4 Cu2 129.6(4) . . ?
C16 N4 Cu2 111.8(4) . . ?
C2 O1 Cu2 125.7(3) . . ?
C5 O2 Cu2 128.0(3) . . ?
C5 O3 Cu1 113.3(3) . . ?
Cu2 O4 H4A 102(5) . . ?
Cu2 O4 H4B 112(5) . . ?
H4A O4 H4B 106(6) . . ?
N2 C1 C2 120.7(5) . . ?
N2 C1 C5 113.7(4) . . ?
C2 C1 C5 125.6(4) . . ?
O1 C2 N1 116.4(4) . . ?
O1 C2 C1 124.6(5) . . ?
N1 C2 C1 119.0(4) . . ?
N2 C3 C4 119.4(5) . . ?
N2 C3 H3 120.3 . . ?
C4 C3 H3 120.3 . . ?
N1 C4 C3 123.0(5) . . ?
N1 C4 H4 118.5 . . ?
C3 C4 H4 118.5 . . ?
O2 C5 O3 121.0(5) . . ?
O2 C5 C1 121.1(4) . . ?
O3 C5 C1 117.9(4) . . ?
N3 C6 C7 121.6(5) . . ?
N3 C6 H6 119.2 . . ?
C7 C6 H6 119.2 . . ?
C8 C7 C6 119.6(5) . . ?
C8 C7 H7 120.2 . . ?
C6 C7 H7 120.2 . . ?
C7 C8 C9 120.0(5) . . ?
C7 C8 H8 120.0 . . ?
C9 C8 H8 120.0 . . ?
C8 C9 C17 116.9(5) . . ?
C8 C9 C10 125.4(5) . . ?
C17 C9 C10 117.7(5) . . ?
C11 C10 C9 121.4(5) . . ?
C11 C10 H10 119.3 . . ?
C9 C10 H10 119.3 . . ?
C10 C11 C12 122.0(6) . . ?
C10 C11 H11 119.0 . . ?
C12 C11 H11 119.0 . . ?
C16 C12 C13 116.5(5) . . ?
C16 C12 C11 118.0(6) . . ?
C13 C12 C11 125.6(6) . . ?
C14 C13 C12 120.0(6) . . ?
C14 C13 H13 120.0 . . ?
C12 C13 H13 120.0 . . ?
C13 C14 C15 119.9(6) . . ?
C13 C14 H14 120.1 . . ?
C15 C14 H14 120.1 . . ?
N4 C15 C14 122.2(6) . . ?
N4 C15 H15 118.9 . . ?
C14 C15 H15 118.9 . . ?
N4 C16 C12 123.0(5) . . ?
N4 C16 C17 116.5(5) . . ?
C12 C16 C17 120.5(5) . . ?
N3 C17 C9 122.6(5) . . ?
N3 C17 C16 117.0(4) . . ?
C9 C17 C16 120.4(5) . . ?
O6 N5 O5 129.5(13) . . ?
O6 N5 O7 111.1(12) . . ?
O5 N5 O7 116.5(12) . . ?
O7' N5' O6' 121.3(10) . . ?
O7' N5' O5' 123.4(10) . . ?
O6' N5' O5' 115.3(10) . . ?

loop_
_geom_bond_atom_site_label_1
_geom_bond_atom_site_label_2
_geom_bond_distance
_geom_bond_site_symmetry_2
_geom_bond_publ_flag
Cu1 O3 1.963(4) 2_655 ?
Cu1 O3 1.963(4) . ?
Cu1 N2 1.979(4) . ?
Cu1 N2 1.979(4) 2_655 ?
Cu2 O1 1.907(4) . ?
Cu2 O2 1.938(3) . ?
Cu2 N4 1.999(5) . ?
Cu2 N3 2.016(4) . ?
Cu2 O4 2.314(4) . ?
N1 C4 1.321(7) . ?
N1 C2 1.352(7) . ?
N2 C3 1.323(7) . ?
N2 C1 1.352(6) . ?
N3 C6 1.329(7) . ?
N3 C17 1.359(6) . ?
N4 C15 1.325(7) . ?
N4 C16 1.368(6) . ?
O1 C2 1.287(5) . ?
O2 C5 1.263(6) . ?
O3 C5 1.264(5) . ?
O4 H4A 0.84(5) . ?
O4 H4B 0.85(6) . ?
C1 C2 1.416(6) . ?
C1 C5 1.475(7) . ?
C3 C4 1.391(8) . ?
C3 H3 0.9300 . ?
C4 H4 0.9300 . ?
C6 C7 1.401(7) . ?
C6 H6 0.9300 . ?
C7 C8 1.375(8) . ?
C7 H7 0.9300 . ?
C8 C9 1.399(9) . ?
C8 H8 0.9300 . ?
C9 C17 1.410(7) . ?
C9 C10 1.436(8) . ?
C10 C11 1.341(9) . ?
C10 H10 0.9300 . ?
C11 C12 1.426(8) . ?
C11 H11 0.9300 . ?
C12 C16 1.403(7) . ?
C12 C13 1.412(9) . ?
C13 C14 1.365(9) . ?
C13 H13 0.9300 . ?
C14 C15 1.391(8) . ?
C14 H14 0.9300 . ?
C15 H15 0.9300 . ?
C16 C17 1.417(8) . ?
N5 O6 1.176(10) . ?
N5 O5 1.206(9) . ?
N5 O7 1.215(10) . ?
N5' O7' 1.198(9) . ?
N5' O6' 1.209(9) . ?
N5' O5' 1.222(9) . ?

loop_
_geom_hbond_atom_site_label_D
_geom_hbond_atom_site_label_H
_geom_hbond_atom_site_label_A
_geom_hbond_distance_DH
_geom_hbond_distance_HA
_geom_hbond_distance_DA
_geom_hbond_angle_DHA
_geom_hbond_site_symmetry_A
_geom_hbond_publ_flag
O4 H4A N1 0.845 2.213 2.986 152.01 2_766 no
O4 H4B O8_a 0.851 2.035 2.877 170.58 2_666 no
O4 H4B O7'_b 0.851 2.166 2.955 154.19 2_666 no

loop_
_geom_torsion_atom_site_label_1
_geom_torsion_atom_site_label_2
_geom_torsion_atom_site_label_3
_geom_torsion_atom_site_label_4
_geom_torsion
_geom_torsion_site_symmetry_1
_geom_torsion_site_symmetry_2
_geom_torsion_site_symmetry_3
_geom_torsion_site_symmetry_4
_geom_torsion_publ_flag
O3 Cu1 N2 C3 -4.0(5) 2_655 . . . ?
O3 Cu1 N2 C3 176.0(5) . . . . ?
N2 Cu1 N2 C3 -59(11) 2_655 . . . ?
O3 Cu1 N2 C1 176.6(3) 2_655 . . . ?
O3 Cu1 N2 C1 -3.4(3) . . . . ?
N2 Cu1 N2 C1 122(11) 2_655 . . . ?
O1 Cu2 N3 C6 -8.8(5) . . . . ?
O2 Cu2 N3 C6 -135.7(9) . . . . ?
N4 Cu2 N3 C6 -178.9(5) . . . . ?
O4 Cu2 N3 C6 90.1(5) . . . . ?
O1 Cu2 N3 C17 178.7(3) . . . . ?
O2 Cu2 N3 C17 51.7(11) . . . . ?
N4 Cu2 N3 C17 8.5(3) . . . . ?
O4 Cu2 N3 C17 -82.5(3) . . . . ?
O1 Cu2 N4 C15 119.3(8) . . . . ?
O2 Cu2 N4 C15 2.8(5) . . . . ?
N3 Cu2 N4 C15 176.3(5) . . . . ?
O4 Cu2 N4 C15 -93.0(5) . . . . ?
O1 Cu2 N4 C16 -64.7(9) . . . . ?
O2 Cu2 N4 C16 178.8(3) . . . . ?
N3 Cu2 N4 C16 -7.7(3) . . . . ?
O4 Cu2 N4 C16 83.0(3) . . . . ?
O2 Cu2 O1 C2 6.1(4) . . . . ?
N4 Cu2 O1 C2 -110.1(8) . . . . ?
N3 Cu2 O1 C2 -166.3(4) . . . . ?
O4 Cu2 O1 C2 102.7(4) . . . . ?
O1 Cu2 O2 C5 -5.0(4) . . . . ?
N4 Cu2 O2 C5 164.5(4) . . . . ?
N3 Cu2 O2 C5 121.7(9) . . . . ?
O4 Cu2 O2 C5 -104.4(4) . . . . ?
O3 Cu1 O3 C5 165(14) 2_655 . . . ?
N2 Cu1 O3 C5 5.0(4) . . . . ?
N2 Cu1 O3 C5 -175.0(4) 2_655 . . . ?
C3 N2 C1 C2 0.8(8) . . . . ?
Cu1 N2 C1 C2 -179.8(4) . . . . ?
C3 N2 C1 C5 -178.0(5) . . . . ?
Cu1 N2 C1 C5 1.4(5) . . . . ?
Cu2 O1 C2 N1 176.8(3) . . . . ?
Cu2 O1 C2 C1 -3.3(7) . . . . ?
C4 N1 C2 O1 -178.8(5) . . . . ?
C4 N1 C2 C1 1.3(8) . . . . ?
N2 C1 C2 O1 178.5(5) . . . . ?
C5 C1 C2 O1 -2.9(8) . . . . ?
N2 C1 C2 N1 -1.7(7) . . . . ?
C5 C1 C2 N1 177.0(5) . . . . ?
C1 N2 C3 C4 0.4(8) . . . . ?
Cu1 N2 C3 C4 -179.0(4) . . . . ?
C2 N1 C4 C3 -0.2(9) . . . . ?
N2 C3 C4 N1 -0.7(10) . . . . ?
Cu2 O2 C5 O3 -179.1(3) . . . . ?
Cu2 O2 C5 C1 1.1(7) . . . . ?
Cu1 O3 C5 O2 174.4(4) . . . . ?
Cu1 O3 C5 C1 -5.7(6) . . . . ?
N2 C1 C5 O2 -177.2(4) . . . . ?
C2 C1 C5 O2 4.0(8) . . . . ?
N2 C1 C5 O3 2.9(7) . . . . ?
C2 C1 C5 O3 -175.8(5) . . . . ?
C17 N3 C6 C7 -0.9(8) . . . . ?
Cu2 N3 C6 C7 -173.0(4) . . . . ?
N3 C6 C7 C8 1.9(9) . . . . ?
C6 C7 C8 C9 -1.8(9) . . . . ?
C7 C8 C9 C17 0.6(8) . . . . ?
C7 C8 C9 C10 -179.5(5) . . . . ?
C8 C9 C10 C11 177.3(6) . . . . ?
C17 C9 C10 C11 -2.8(9) . . . . ?
C9 C10 C11 C12 1.4(10) . . . . ?
C10 C11 C12 C16 1.4(9) . . . . ?
C10 C11 C12 C13 -178.3(6) . . . . ?
C16 C12 C13 C14 1.0(9) . . . . ?
C11 C12 C13 C14 -179.3(6) . . . . ?
C12 C13 C14 C15 0.8(10) . . . . ?
C16 N4 C15 C14 0.3(8) . . . . ?
Cu2 N4 C15 C14 176.1(5) . . . . ?
C13 C14 C15 N4 -1.5(10) . . . . ?
C15 N4 C16 C12 1.6(8) . . . . ?
Cu2 N4 C16 C12 -174.9(4) . . . . ?
C15 N4 C16 C17 -177.7(5) . . . . ?
Cu2 N4 C16 C17 5.7(6) . . . . ?
C13 C12 C16 N4 -2.2(8) . . . . ?
C11 C12 C16 N4 178.0(5) . . . . ?
C13 C12 C16 C17 177.1(5) . . . . ?
C11 C12 C16 C17 -2.7(8) . . . . ?
C6 N3 C17 C9 -0.3(7) . . . . ?
Cu2 N3 C17 C9 173.1(4) . . . . ?
C6 N3 C17 C16 178.7(5) . . . . ?
Cu2 N3 C17 C16 -7.9(5) . . . . ?
C8 C9 C17 N3 0.4(8) . . . . ?
C10 C9 C17 N3 -179.5(5) . . . . ?
C8 C9 C17 C16 -178.5(5) . . . . ?
C10 C9 C17 C16 1.6(8) . . . . ?
N4 C16 C17 N3 1.5(7) . . . . ?
C12 C16 C17 N3 -177.9(5) . . . . ?
N4 C16 C17 C9 -179.5(4) . . . . ?
C12 C16 C17 C9 1.2(8) . . . . ?
